data_2209648
loop_
_publ_author_name
'Flower, Kevin R.'
'Pritchard, Robin G.'

_publ_section_title
;
 Bis[2-(2-isopropylphenylimino)phenyl]mercury(II)
;
_journal_coeditor_code SG2030
_journal_issue 7
_journal_name_full 'Acta Crystallographica Section E'
_journal_page_first m1469
_journal_page_last m1470
_journal_paper_doi 10.1107/S1600536806020150
_journal_volume 62
_journal_year 2006
_chemical_formula_iupac '[Hg (C16 H16 N)2]'
_chemical_formula_moiety 'C32 H32 Hg1 N2'
_chemical_formula_sum 'C32 H32 Hg N2'
_chemical_formula_weight 645.19
_chemical_name_systematic
;
Bis[2-(2-isopropylphenylimino)phenyl]mercury(I)
;
_space_group_IT_number 14
_symmetry_cell_setting monoclinic
_symmetry_space_group_name_Hall '-P 2ybc'
_symmetry_space_group_name_H-M 'P 1 21/c 1'
_atom_sites_solution_hydrogens geom
_atom_sites_solution_primary direct
_atom_sites_solution_secondary difmap
_audit_conform_dict_name cif_core.dic
_audit_conform_dict_version 2.3
_audit_creation_method 'WinGX routine CIF_UPDATE'
_cell_angle_alpha 90
_cell_angle_beta 101.58(3)
_cell_angle_gamma 90
_cell_formula_units_Z 2
_cell_length_a 12.585(3)
_cell_length_b 8.2963(17)
_cell_length_c 13.244(3)
_cell_measurement_reflns_used 6064
_cell_measurement_temperature 120(2)
_cell_measurement_theta_max 27.48
_cell_measurement_theta_min 2.91
_cell_volume 1354.6(5)
_computing_cell_refinement
;
DENZO and COLLECT
;
_computing_data_collection
;
DENZO (Otwinowski & Minor, 1997) and COLLECT (Hooft, 1998)'
;
_computing_data_reduction
;
DENZO and COLLECT
;
_computing_molecular_graphics 'ORTEP-3 for Windows (Farrugia, 1997)'
_computing_publication_material 'WinGX (Farrugia, 1999)'
_computing_structure_refinement 'SHELXL97 (Sheldrick, 1997)'
_computing_structure_solution 'SHELXS97 (Sheldrick, 1997)'
_diffrn_ambient_temperature 120(2)
_diffrn_detector_area_resol_mean 9.091
_diffrn_measured_fraction_theta_full 0.992
_diffrn_measured_fraction_theta_max 0.992
_diffrn_measurement_device_type 'Enraf--Nonius KappaCCD area-detector'
_diffrn_measurement_method '\f and \w'
_diffrn_radiation_monochromator graphite
_diffrn_radiation_type MoK\a
_diffrn_radiation_wavelength 0.71073
_diffrn_reflns_av_R_equivalents 0.0394
_diffrn_reflns_limit_h_max 16
_diffrn_reflns_limit_h_min -16
_diffrn_reflns_limit_k_max 10
_diffrn_reflns_limit_k_min -9
_diffrn_reflns_limit_l_max 17
_diffrn_reflns_limit_l_min -17
_diffrn_reflns_number 9987
_diffrn_reflns_theta_full 27.48
_diffrn_reflns_theta_max 27.48
_diffrn_reflns_theta_min 2.91
_exptl_absorpt_coefficient_mu 5.703
_exptl_absorpt_correction_T_max 0.804
_exptl_absorpt_correction_T_min 0.4623
_exptl_absorpt_correction_type multi-scan
_exptl_absorpt_process_details '(SORTAV; Blessing, 1995)'
_exptl_crystal_colour yellow
_exptl_crystal_density_diffrn 1.582
_exptl_crystal_density_method 'not measured'
_exptl_crystal_description prism
_exptl_crystal_F_000 636
_exptl_crystal_size_max 0.16
_exptl_crystal_size_mid 0.12
_exptl_crystal_size_min 0.04
_refine_diff_density_max 0.648
_refine_diff_density_min -1.502
_refine_ls_extinction_method none
_refine_ls_goodness_of_fit_ref 1.058
_refine_ls_hydrogen_treatment constr
_refine_ls_matrix_type full
_refine_ls_number_parameters 162
_refine_ls_number_reflns 3078
_refine_ls_number_restraints 0
_refine_ls_restrained_S_all 1.058
_refine_ls_R_factor_all 0.0357
_refine_ls_R_factor_gt 0.0228
_refine_ls_shift/su_max 0
_refine_ls_shift/su_mean 0
_refine_ls_structure_factor_coef Fsqd
_refine_ls_weighting_details 'calc w=1/[\s^2^(Fo^2^)+(0.0195P)^2^+0.6915P] where P=(Fo^2^+2Fc^2^)/3'
_refine_ls_weighting_scheme calc
_refine_ls_wR_factor_gt 0.0523
_refine_ls_wR_factor_ref 0.0582
_reflns_number_gt 2244
_reflns_number_total 3078
_reflns_threshold_expression I>2\s(I)
_cod_data_source_file sg2030.cif
_cod_data_source_block I
_cod_original_cell_volume 1354.7(5)
_cod_original_sg_symbol_H-M 'P 21/c'
_cod_database_code 2209648
_cod_database_fobs_code 2209648

loop_
_symmetry_equiv_pos_as_xyz
'x, y, z'
'-x, y+1/2, -z+1/2'
'-x, -y, -z'
'x, -y-1/2, z-1/2'

loop_
_atom_site_type_symbol
_atom_site_label
_atom_site_fract_x
_atom_site_fract_y
_atom_site_fract_z
_atom_site_U_iso_or_equiv
_atom_site_adp_type
_atom_site_calc_flag
_atom_site_refinement_flags
_atom_site_occupancy
Hg Hg1 1 0 1 0.01587(6) Uani d S 1
N N1 1.11390(19) -0.2604(3) 1.10205(17) 0.0194(5) Uani d . 1
C C1 0.9102(2) -0.0930(4) 1.1028(2) 0.0191(6) Uani d . 1
C C2 0.8151(3) -0.0174(3) 1.1180(3) 0.0204(7) Uani d . 1
H H2 0.792 0.0798 1.0824 0.024 Uiso calc R 1
C C3 0.7540(3) -0.0832(4) 1.1847(2) 0.0233(7) Uani d . 1
H H3 0.69 -0.0301 1.1947 0.028 Uiso calc R 1
C C4 0.7861(3) -0.2257(4) 1.2364(2) 0.0240(7) Uani d . 1
H H4 0.7439 -0.2707 1.2814 0.029 Uiso calc R 1
C C5 0.8799(2) -0.3026(4) 1.2226(2) 0.0222(7) Uani d . 1
H H5 0.9014 -0.4009 1.2576 0.027 Uiso calc R 1
C C6 0.9432(2) -0.2362(3) 1.1573(2) 0.0177(6) Uani d . 1
C C7 1.0429(2) -0.3225(4) 1.1468(2) 0.0193(7) Uani d . 1
H H7 1.0546 -0.4282 1.1744 0.023 Uiso calc R 1
C C8 1.2043(2) -0.3549(4) 1.0883(2) 0.0180(6) Uani d . 1
C C9 1.1894(3) -0.5072(3) 1.0444(3) 0.0191(7) Uani d . 1
H H9 1.1182 -0.5501 1.0247 0.023 Uiso calc R 1
C C10 1.2776(3) -0.5972(4) 1.0290(2) 0.0225(7) Uani d . 1
H H10 1.2671 -0.7017 0.9994 0.027 Uiso calc R 1
C C11 1.3808(3) -0.5339(4) 1.0572(3) 0.0257(8) Uani d . 1
H H11 1.4417 -0.5954 1.0477 0.031 Uiso calc R 1
C C12 1.3954(3) -0.3805(4) 1.0992(2) 0.0236(7) Uani d . 1
H H12 1.4668 -0.3382 1.1183 0.028 Uiso calc R 1
C C13 1.3082(2) -0.2867(4) 1.1142(2) 0.0184(6) Uani d . 1
C C14 1.3232(2) -0.1206(4) 1.1643(2) 0.0214(7) Uani d . 1
H H14 1.2567 -0.0562 1.1362 0.026 Uiso calc R 1
C C15 1.4204(3) -0.0284(4) 1.1401(4) 0.0373(10) Uani d . 1
H H15A 1.4878 -0.0807 1.1748 0.056 Uiso calc R 1
H H15B 1.419 0.0829 1.1646 0.056 Uiso calc R 1
H H15C 1.4168 -0.0284 1.0655 0.056 Uiso calc R 1
C C16 1.3312(3) -0.1361(4) 1.2808(2) 0.0320(8) Uani d . 1
H H16A 1.2651 -0.1867 1.2943 0.048 Uiso calc R 1
H H16B 1.3395 -0.0288 1.3124 0.048 Uiso calc R 1
H H16C 1.3941 -0.2027 1.3103 0.048 Uiso calc R 1

loop_
_atom_site_aniso_label
_atom_site_aniso_U_11
_atom_site_aniso_U_22
_atom_site_aniso_U_33
_atom_site_aniso_U_12
_atom_site_aniso_U_13
_atom_site_aniso_U_23
Hg1 0.01480(10) 0.01619(10) 0.01730(10) 0.00034(6) 0.00482(6) 0.00045(6)
N1 0.0160(14) 0.0202(13) 0.0216(13) -0.0013(11) 0.0028(10) -0.0021(11)
C1 0.0187(16) 0.0215(17) 0.0166(14) -0.0037(13) 0.0024(11) -0.0041(12)
C2 0.0170(17) 0.0226(17) 0.0209(17) -0.0017(13) 0.0021(13) -0.0049(12)
C3 0.0182(17) 0.0252(18) 0.0282(17) -0.0002(14) 0.0087(13) -0.0094(14)
C4 0.0244(18) 0.0276(18) 0.0224(16) -0.0083(15) 0.0103(13) -0.0046(13)
C5 0.0256(18) 0.0213(17) 0.0193(15) -0.0039(14) 0.0039(12) -0.0003(12)
C6 0.0166(16) 0.0185(16) 0.0175(14) 0.0004(12) 0.0020(11) -0.0028(12)
C7 0.0173(16) 0.0192(16) 0.0193(15) 0.0007(13) -0.0017(12) -0.0016(12)
C8 0.0176(16) 0.0191(15) 0.0173(14) 0.0033(13) 0.0036(11) 0.0005(12)
C9 0.0174(17) 0.0212(17) 0.0180(16) -0.0037(13) 0.0019(13) 0.0020(11)
C10 0.0281(18) 0.0220(17) 0.0178(15) 0.0023(15) 0.0056(12) -0.0037(13)
C11 0.0247(19) 0.032(2) 0.0222(18) 0.0076(15) 0.0079(14) 0.0004(14)
C12 0.0176(17) 0.0276(18) 0.0245(16) -0.0009(14) 0.0013(12) -0.0001(14)
C13 0.0191(16) 0.0205(16) 0.0157(14) 0.0006(13) 0.0037(11) 0.0017(12)
C14 0.0178(16) 0.0165(16) 0.0292(16) -0.0006(13) 0.0030(13) -0.0020(13)
C15 0.027(2) 0.032(2) 0.054(3) -0.0079(16) 0.0132(19) -0.0061(17)
C16 0.037(2) 0.0272(19) 0.0297(18) -0.0003(16) 0.0029(15) -0.0074(15)

loop_
_atom_type_symbol
_atom_type_description
_atom_type_scat_dispersion_real
_atom_type_scat_dispersion_imag
_atom_type_scat_source
C C 0.0033 0.0016 'International Tables Vol C Tables 4.2.6.8 and 6.1.1.4'
H H 0 0 'International Tables Vol C Tables 4.2.6.8 and 6.1.1.4'
N N 0.0061 0.0033 'International Tables Vol C Tables 4.2.6.8 and 6.1.1.4'
Hg Hg -2.3894 9.2266 'International Tables Vol C Tables 4.2.6.8 and 6.1.1.4'

loop_
_geom_angle_atom_site_label_1
_geom_angle_atom_site_label_2
_geom_angle_atom_site_label_3
_geom_angle_site_symmetry_1
_geom_angle
C1 Hg1 C1 3_757 180.0000(10)
C7 N1 C8 . 119.3(3)
C2 C1 C6 . 118.4(3)
C2 C1 Hg1 . 121.3(2)
C6 C1 Hg1 . 120.3(2)
C3 C2 C1 . 120.8(3)
C3 C2 H2 . 119.6
C1 C2 H2 . 119.6
C4 C3 C2 . 120.3(3)
C4 C3 H3 . 119.9
C2 C3 H3 . 119.9
C3 C4 C5 . 119.9(3)
C3 C4 H4 . 120
C5 C4 H4 . 120
C4 C5 C6 . 120.4(3)
C4 C5 H5 . 119.8
C6 C5 H5 . 119.8
C5 C6 C1 . 120.2(3)
C5 C6 C7 . 117.8(3)
C1 C6 C7 . 122.0(3)
N1 C7 C6 . 122.4(3)
N1 C7 H7 . 118.8
C6 C7 H7 . 118.8
C9 C8 C13 . 120.7(3)
C9 C8 N1 . 120.7(3)
C13 C8 N1 . 118.5(3)
C10 C9 C8 . 120.4(3)
C10 C9 H9 . 119.8
C8 C9 H9 . 119.8
C11 C10 C9 . 119.6(3)
C11 C10 H10 . 120.2
C9 C10 H10 . 120.2
C10 C11 C12 . 119.9(3)
C10 C11 H11 . 120
C12 C11 H11 . 120
C11 C12 C13 . 121.7(3)
C11 C12 H12 . 119.1
C13 C12 H12 . 119.1
C12 C13 C8 . 117.6(3)
C12 C13 C14 . 122.3(3)
C8 C13 C14 . 119.9(3)
C13 C14 C15 . 113.3(3)
C13 C14 C16 . 109.9(2)
C15 C14 C16 . 111.0(3)
C13 C14 H14 . 107.5
C15 C14 H14 . 107.5
C16 C14 H14 . 107.5
C14 C15 H15A . 109.5
C14 C15 H15B . 109.5
H15A C15 H15B . 109.5
C14 C15 H15C . 109.5
H15A C15 H15C . 109.5
H15B C15 H15C . 109.5
C14 C16 H16A . 109.5
C14 C16 H16B . 109.5
H16A C16 H16B . 109.5
C14 C16 H16C . 109.5
H16A C16 H16C . 109.5
H16B C16 H16C . 109.5

loop_
_geom_bond_atom_site_label_1
_geom_bond_atom_site_label_2
_geom_bond_site_symmetry_2
_geom_bond_distance
Hg1 C1 3_757 2.084(3)
Hg1 C1 . 2.084(3)
N1 C7 . 1.276(4)
N1 C8 . 1.423(4)
C1 C2 . 1.401(5)
C1 C6 . 1.409(4)
C2 C3 . 1.393(5)
C2 H2 . 0.95
C3 C4 . 1.386(4)
C3 H3 . 0.95
C4 C5 . 1.386(4)
C4 H4 . 0.95
C5 C6 . 1.401(4)
C5 H5 . 0.95
C6 C7 . 1.475(4)
C7 H7 . 0.95
C8 C9 . 1.388(4)
C8 C13 . 1.402(4)
C9 C10 . 1.387(4)
C9 H9 . 0.95
C10 C11 . 1.381(5)
C10 H10 . 0.95
C11 C12 . 1.387(4)
C11 H11 . 0.95
C12 C13 . 1.391(4)
C12 H12 . 0.95
C13 C14 . 1.525(4)
C14 C15 . 1.531(5)
C14 C16 . 1.532(4)
C14 H14 . 1
C15 H15A . 0.98
C15 H15B . 0.98
C15 H15C . 0.98
C16 H16A . 0.98
C16 H16B . 0.98
C16 H16C . 0.98

loop_
_geom_torsion_atom_site_label_1
_geom_torsion_atom_site_label_2
_geom_torsion_atom_site_label_3
_geom_torsion_atom_site_label_4
_geom_torsion
C6 C1 C2 C3 -0.6(4)
Hg1 C1 C2 C3 178.1(2)
C1 C2 C3 C4 -0.6(5)
C2 C3 C4 C5 0.5(4)
C3 C4 C5 C6 0.7(4)
C4 C5 C6 C1 -1.8(4)
C4 C5 C6 C7 179.2(3)
C2 C1 C6 C5 1.8(4)
Hg1 C1 C6 C5 -176.9(2)
C2 C1 C6 C7 -179.3(3)
Hg1 C1 C6 C7 2.0(4)
C8 N1 C7 C6 -175.5(2)
C5 C6 C7 N1 -169.2(3)
C1 C6 C7 N1 11.8(4)
C7 N1 C8 C9 51.0(4)
C7 N1 C8 C13 -132.9(3)
C13 C8 C9 C10 2.5(4)
N1 C8 C9 C10 178.5(3)
C8 C9 C10 C11 -0.4(5)
C9 C10 C11 C12 -0.8(5)
C10 C11 C12 C13 0.0(5)
C11 C12 C13 C8 2.0(4)
C11 C12 C13 C14 177.5(3)
C9 C8 C13 C12 -3.3(4)
N1 C8 C13 C12 -179.4(3)
C9 C8 C13 C14 -178.8(3)
N1 C8 C13 C14 5.1(4)
C12 C13 C14 C15 33.3(4)
C8 C13 C14 C15 -151.4(3)
C12 C13 C14 C16 -91.5(3)
C8 C13 C14 C16 83.8(3)
